data_4515196
loop_
_publ_author_name
'Zhang, Yong-Zheng'
'He, Tao'
'Kong, Xiang-Jing'
'Bian, Zhen-Xing'
'Wu, Xue-Qian'
'Li, Jian-Rong'

_publ_section_title
;
 Single-Crystal Synthesis and Structures of Highly Stable
 Ni8-Pyrazolate-Based Metal--Organic Frameworks
;
_journal_issue 1
_journal_name_full 'ACS Materials Letters'
_journal_page_first 20
_journal_paper_doi 10.1021/acsmaterialslett.9b00021
_journal_volume 1
_journal_year 2019
_chemical_formula_moiety '0.25(C312 H96 N120 Ni32 O24)'
_chemical_formula_sum 'C78 H24 N30 Ni8 O6'
_chemical_formula_weight 1946.95
_space_group_crystal_system cubic
_space_group_IT_number 225
_space_group_name_Hall '-F 4 2 3'
_space_group_name_H-M_alt 'F m -3 m'
_symmetry_space_group_name_Hall '-F 4 2 3'
_symmetry_space_group_name_H-M 'F m -3 m'
_atom_sites_solution_hydrogens geom
_atom_sites_solution_primary dual
_audit_creation_date 2019-01-15
_audit_creation_method
;
Olex2 1.2
(compiled 2018.05.29 svn.r3508 for OlexSys, GUI svn.r5506)
;
_cell_angle_alpha 90
_cell_angle_beta 90
_cell_angle_gamma 90
_cell_formula_units_Z 4
_cell_length_a 25.3510(5)
_cell_length_b 25.3510(5)
_cell_length_c 25.3510(5)
_cell_measurement_reflns_used 3001
_cell_measurement_temperature 100(10)
_cell_measurement_theta_max 73.8830
_cell_measurement_theta_min 4.8720
_cell_volume 16292.4(6)
_computing_cell_refinement 'CrysAlisPro 1.171.38.43f (Rigaku OD, 2015)'
_computing_data_collection 'CrysAlisPro 1.171.38.43f (Rigaku OD, 2015)'
_computing_data_reduction 'CrysAlisPro 1.171.38.43f (Rigaku OD, 2015)'
_computing_molecular_graphics 'Olex2 (Dolomanov et al., 2009)'
_computing_publication_material 'Olex2 (Dolomanov et al., 2009)'
_computing_structure_refinement 'ShelXL (Sheldrick, 2015)'
_computing_structure_solution 'ShelXT (Sheldrick, 2015)'
_diffrn_ambient_environment N~2~
_diffrn_ambient_temperature 100(10)
_diffrn_detector 'CCD plate'
_diffrn_detector_area_resol_mean 10.3376
_diffrn_detector_type AtlasS2
_diffrn_measured_fraction_theta_full 0.999
_diffrn_measured_fraction_theta_max 0.999
_diffrn_measurement_details
;
List of Runs (angles in degrees, time in seconds):

  # Type    Start    End  Width  t~exp~   \w     \q     \k     \f   Frames
--------------------------------------------------------------------------
  1  \w    -69.00  26.00   1.00   15.00    --  -42.36  57.00 -60.00   95
  2  \w    -65.00   1.00   1.00   15.00    --  -42.36  38.00-150.00   66
  3  \w    -60.00 -18.00   1.00   15.00    --  -42.36  57.00  60.00   42
  4  \w    102.00 165.00   1.00   40.00    --  105.96  61.00 150.00   63
  5  \w    100.00 165.00   1.00   40.00    --  105.96 125.00-120.00   65
  6  \w     48.00  98.00   1.00   40.00    --  105.96 -45.00 -60.00   50
  7  \w     39.00 109.00   1.00   40.00    --  105.96 -94.00 -60.00   70
  8  \w    117.00 173.00   1.00   40.00    --  105.96  45.00-120.00   56
  9  \w     94.00 177.00   1.00   40.00    --  105.96 125.00   0.00   83
;
_diffrn_measurement_device 'four-circle diffractometer'
_diffrn_measurement_device_type 'SuperNova, Dual, Cu at zero, AtlasS2'
_diffrn_measurement_method '\w scans'
_diffrn_orient_matrix_type 'CrysAlisPro convention (1999,Acta A55,543-557)'
_diffrn_orient_matrix_UB_11 -0.0444931000
_diffrn_orient_matrix_UB_12 -0.0338800000
_diffrn_orient_matrix_UB_13 -0.0238865000
_diffrn_orient_matrix_UB_21 -0.0341280000
_diffrn_orient_matrix_UB_22 0.0497150000
_diffrn_orient_matrix_UB_23 -0.0070273000
_diffrn_orient_matrix_UB_31 0.0235649000
_diffrn_orient_matrix_UB_32 0.0083226000
_diffrn_orient_matrix_UB_33 -0.0553679000
_diffrn_radiation_monochromator mirror
_diffrn_radiation_probe x-ray
_diffrn_radiation_type CuK\a
_diffrn_radiation_wavelength 1.54178
_diffrn_reflns_av_R_equivalents 0.0928
_diffrn_reflns_av_unetI/netI 0.0286
_diffrn_reflns_Laue_measured_fraction_full 0.999
_diffrn_reflns_Laue_measured_fraction_max 0.999
_diffrn_reflns_limit_h_max 30
_diffrn_reflns_limit_h_min -28
_diffrn_reflns_limit_k_max 30
_diffrn_reflns_limit_k_min -29
_diffrn_reflns_limit_l_max 18
_diffrn_reflns_limit_l_min -30
_diffrn_reflns_number 14605
_diffrn_reflns_point_group_measured_fraction_full 0.999
_diffrn_reflns_point_group_measured_fraction_max 0.999
_diffrn_reflns_theta_full 66.975
_diffrn_reflns_theta_max 66.975
_diffrn_reflns_theta_min 3.487
_diffrn_source 'micro-focus sealed X-ray tube'
_diffrn_source_type 'SuperNova (Cu) X-ray Source'
_exptl_absorpt_coefficient_mu 1.280
_exptl_absorpt_correction_T_max 1.00000
_exptl_absorpt_correction_T_min 0.62094
_exptl_absorpt_correction_type multi-scan
_exptl_absorpt_process_details
;
CrysAlisPro 1.171.38.43f (Rigaku Oxford Diffraction, 2015)
Empirical absorption correction using spherical harmonics,
 implemented in SCALE3 ABSPACK scaling algorithm.
;
_exptl_crystal_colour green
_exptl_crystal_density_diffrn 0.794
_exptl_crystal_description block
_exptl_crystal_F_000 3896
_refine_diff_density_max 1.986
_refine_diff_density_min -0.458
_refine_diff_density_rms 0.122
_refine_ls_extinction_method none
_refine_ls_goodness_of_fit_ref 1.179
_refine_ls_hydrogen_treatment constr
_refine_ls_matrix_type full
_refine_ls_number_parameters 44
_refine_ls_number_reflns 793
_refine_ls_number_restraints 44
_refine_ls_restrained_S_all 1.150
_refine_ls_R_factor_all 0.0736
_refine_ls_R_factor_gt 0.0673
_refine_ls_shift/su_max 0.001
_refine_ls_shift/su_mean 0.000
_refine_ls_structure_factor_coef Fsqd
_refine_ls_weighting_details 'w=1/[\s^2^(Fo^2^)+(0.1646P)^2^+16.6418P] where P=(Fo^2^+2Fc^2^)/3'
_refine_ls_weighting_scheme calc
_refine_ls_wR_factor_gt 0.2136
_refine_ls_wR_factor_ref 0.2284
_reflns_Friedel_coverage 0.000
_reflns_number_gt 687
_reflns_number_total 793
_reflns_threshold_expression 'I > 2\s(I)'
_cod_data_source_file tz9b00021_si_003.cif
_cod_data_source_block BUT-3
_cod_original_cell_volume 16292.4(10)
_cod_database_code 4515196
_shelx_shelxl_version_number 2018/3
_chemical_oxdiff_formula 'C H O N Ni'
_shelx_space_group_comment
;
The symmetry employed for this shelxl refinement is uniquely defined
by the following loop, which should always be used as a source of
symmetry information in preference to the above space-group names.
They are only intended as comments.
;
_reflns_odcompleteness_completeness 99.87
_reflns_odcompleteness_iscentric 1
_reflns_odcompleteness_theta 66.97
_olex2_refinement_description
;
1. Fixed Uiso
 At 1.2 times of:
  All C(H) groups
2. Restrained distances
 C4-C5
 1.48 with sigma of 0.02
 C5-N2
 1.14 with sigma of 0.02
3. Rigid bond restraints
 All non-hydrogen atoms
 with sigma for 1-2 distances of 0.01 and sigma for 1-3 distances of 0.01
4. Uiso/Uaniso restraints and constraints
All non-hydrogen atoms have similar U: within 2A with sigma of 0.04 and sigma
for terminal atoms of 0.08
5. Others
 Fixed Sof: C4(0.5) C5(0.125) N2(0.125)
6.a Aromatic/amide H refined with riding coordinates:
 C1(H1)
;
_olex2_submission_special_instructions 'No special instructions were received'
_oxdiff_exptl_absorpt_empirical_details
;
Empirical correction (ABSPACK) includes:
- Absorption correction using spherical harmonics
- Frame scaling
- Detector area scaling
;
_oxdiff_exptl_absorpt_empirical_full_max 1.696
_oxdiff_exptl_absorpt_empirical_full_min 0.837

loop_
_space_group_symop_operation_xyz
'x, y, z'
'-x, -y, z'
'-x, y, -z'
'x, -y, -z'
'z, x, y'
'z, -x, -y'
'-z, -x, y'
'-z, x, -y'
'y, z, x'
'-y, z, -x'
'y, -z, -x'
'-y, -z, x'
'y, x, -z'
'-y, -x, -z'
'y, -x, z'
'-y, x, z'
'x, z, -y'
'-x, z, y'
'-x, -z, -y'
'x, -z, y'
'z, y, -x'
'z, -y, x'
'-z, y, x'
'-z, -y, -x'
'x, y+1/2, z+1/2'
'-x, -y+1/2, z+1/2'
'-x, y+1/2, -z+1/2'
'x, -y+1/2, -z+1/2'
'z, x+1/2, y+1/2'
'z, -x+1/2, -y+1/2'
'-z, -x+1/2, y+1/2'
'-z, x+1/2, -y+1/2'
'y, z+1/2, x+1/2'
'-y, z+1/2, -x+1/2'
'y, -z+1/2, -x+1/2'
'-y, -z+1/2, x+1/2'
'y, x+1/2, -z+1/2'
'-y, -x+1/2, -z+1/2'
'y, -x+1/2, z+1/2'
'-y, x+1/2, z+1/2'
'x, z+1/2, -y+1/2'
'-x, z+1/2, y+1/2'
'-x, -z+1/2, -y+1/2'
'x, -z+1/2, y+1/2'
'z, y+1/2, -x+1/2'
'z, -y+1/2, x+1/2'
'-z, y+1/2, x+1/2'
'-z, -y+1/2, -x+1/2'
'x+1/2, y, z+1/2'
'-x+1/2, -y, z+1/2'
'-x+1/2, y, -z+1/2'
'x+1/2, -y, -z+1/2'
'z+1/2, x, y+1/2'
'z+1/2, -x, -y+1/2'
'-z+1/2, -x, y+1/2'
'-z+1/2, x, -y+1/2'
'y+1/2, z, x+1/2'
'-y+1/2, z, -x+1/2'
'y+1/2, -z, -x+1/2'
'-y+1/2, -z, x+1/2'
'y+1/2, x, -z+1/2'
'-y+1/2, -x, -z+1/2'
'y+1/2, -x, z+1/2'
'-y+1/2, x, z+1/2'
'x+1/2, z, -y+1/2'
'-x+1/2, z, y+1/2'
'-x+1/2, -z, -y+1/2'
'x+1/2, -z, y+1/2'
'z+1/2, y, -x+1/2'
'z+1/2, -y, x+1/2'
'-z+1/2, y, x+1/2'
'-z+1/2, -y, -x+1/2'
'x+1/2, y+1/2, z'
'-x+1/2, -y+1/2, z'
'-x+1/2, y+1/2, -z'
'x+1/2, -y+1/2, -z'
'z+1/2, x+1/2, y'
'z+1/2, -x+1/2, -y'
'-z+1/2, -x+1/2, y'
'-z+1/2, x+1/2, -y'
'y+1/2, z+1/2, x'
'-y+1/2, z+1/2, -x'
'y+1/2, -z+1/2, -x'
'-y+1/2, -z+1/2, x'
'y+1/2, x+1/2, -z'
'-y+1/2, -x+1/2, -z'
'y+1/2, -x+1/2, z'
'-y+1/2, x+1/2, z'
'x+1/2, z+1/2, -y'
'-x+1/2, z+1/2, y'
'-x+1/2, -z+1/2, -y'
'x+1/2, -z+1/2, y'
'z+1/2, y+1/2, -x'
'z+1/2, -y+1/2, x'
'-z+1/2, y+1/2, x'
'-z+1/2, -y+1/2, -x'
'-x, -y, -z'
'x, y, -z'
'x, -y, z'
'-x, y, z'
'-z, -x, -y'
'-z, x, y'
'z, x, -y'
'z, -x, y'
'-y, -z, -x'
'y, -z, x'
'-y, z, x'
'y, z, -x'
'-y, -x, z'
'y, x, z'
'-y, x, -z'
'y, -x, -z'
'-x, -z, y'
'x, -z, -y'
'x, z, y'
'-x, z, -y'
'-z, -y, x'
'-z, y, -x'
'z, -y, -x'
'z, y, x'
'-x, -y+1/2, -z+1/2'
'x, y+1/2, -z+1/2'
'x, -y+1/2, z+1/2'
'-x, y+1/2, z+1/2'
'-z, -x+1/2, -y+1/2'
'-z, x+1/2, y+1/2'
'z, x+1/2, -y+1/2'
'z, -x+1/2, y+1/2'
'-y, -z+1/2, -x+1/2'
'y, -z+1/2, x+1/2'
'-y, z+1/2, x+1/2'
'y, z+1/2, -x+1/2'
'-y, -x+1/2, z+1/2'
'y, x+1/2, z+1/2'
'-y, x+1/2, -z+1/2'
'y, -x+1/2, -z+1/2'
'-x, -z+1/2, y+1/2'
'x, -z+1/2, -y+1/2'
'x, z+1/2, y+1/2'
'-x, z+1/2, -y+1/2'
'-z, -y+1/2, x+1/2'
'-z, y+1/2, -x+1/2'
'z, -y+1/2, -x+1/2'
'z, y+1/2, x+1/2'
'-x+1/2, -y, -z+1/2'
'x+1/2, y, -z+1/2'
'x+1/2, -y, z+1/2'
'-x+1/2, y, z+1/2'
'-z+1/2, -x, -y+1/2'
'-z+1/2, x, y+1/2'
'z+1/2, x, -y+1/2'
'z+1/2, -x, y+1/2'
'-y+1/2, -z, -x+1/2'
'y+1/2, -z, x+1/2'
'-y+1/2, z, x+1/2'
'y+1/2, z, -x+1/2'
'-y+1/2, -x, z+1/2'
'y+1/2, x, z+1/2'
'-y+1/2, x, -z+1/2'
'y+1/2, -x, -z+1/2'
'-x+1/2, -z, y+1/2'
'x+1/2, -z, -y+1/2'
'x+1/2, z, y+1/2'
'-x+1/2, z, -y+1/2'
'-z+1/2, -y, x+1/2'
'-z+1/2, y, -x+1/2'
'z+1/2, -y, -x+1/2'
'z+1/2, y, x+1/2'
'-x+1/2, -y+1/2, -z'
'x+1/2, y+1/2, -z'
'x+1/2, -y+1/2, z'
'-x+1/2, y+1/2, z'
'-z+1/2, -x+1/2, -y'
'-z+1/2, x+1/2, y'
'z+1/2, x+1/2, -y'
'z+1/2, -x+1/2, y'
'-y+1/2, -z+1/2, -x'
'y+1/2, -z+1/2, x'
'-y+1/2, z+1/2, x'
'y+1/2, z+1/2, -x'
'-y+1/2, -x+1/2, z'
'y+1/2, x+1/2, z'
'-y+1/2, x+1/2, -z'
'y+1/2, -x+1/2, -z'
'-x+1/2, -z+1/2, y'
'x+1/2, -z+1/2, -y'
'x+1/2, z+1/2, y'
'-x+1/2, z+1/2, -y'
'-z+1/2, -y+1/2, x'
'-z+1/2, y+1/2, -x'
'z+1/2, -y+1/2, -x'
'z+1/2, y+1/2, x'

loop_
_atom_site_label
_atom_site_type_symbol
_atom_site_fract_x
_atom_site_fract_y
_atom_site_fract_z
_atom_site_U_iso_or_equiv
_atom_site_adp_type
_atom_site_occupancy
_atom_site_site_symmetry_order
_atom_site_calc_flag
_atom_site_refinement_flags_posn
_atom_site_refinement_flags_adp
_atom_site_refinement_flags_occupancy
Ni1 Ni 0.44140(2) 0.55860(2) 0.44140(2) 0.00616(14) Uani 1 6 d S TU P
O1 O 0.500000 0.57913(9) 0.500000 0.0065(5) Uani 1 8 d S TU P
N1 N 0.38996(4) 0.52691(6) 0.38996(4) 0.0129(3) Uani 1 2 d S TU P
C1 C 0.35443(5) 0.54309(8) 0.35443(5) 0.0192(4) Uani 1 2 d S TU P
H1 H 0.346824 0.578162 0.346824 0.023 Uiso 1 2 calc RS T P
C2 C 0.33058(7) 0.500000 0.33058(7) 0.0211(6) Uani 1 4 d S TU P
C3 C 0.28975(8) 0.500000 0.28975(8) 0.0249(7) Uani 1 4 d S TU P
C4 C 0.28273(11) 0.54313(12) 0.25659(12) 0.0350(8) Uani 0.5 1 d D U .
C5 C 0.3186(4) 0.5898(3) 0.2553(6) 0.036(3) Uiso 0.125 1 d D U .
N2 N 0.3373(6) 0.6320(4) 0.2560(7) 0.071(5) Uiso 0.125 1 d D U .

loop_
_atom_site_aniso_label
_atom_site_aniso_U_11
_atom_site_aniso_U_22
_atom_site_aniso_U_33
_atom_site_aniso_U_23
_atom_site_aniso_U_13
_atom_site_aniso_U_12
Ni1 0.00616(14) 0.00616(14) 0.00616(14) 0.00068(10) -0.00068(10) 0.00068(10)
O1 0.0057(6) 0.0080(10) 0.0057(6) 0.000 0.000 0.000
N1 0.0136(4) 0.0115(6) 0.0136(4) 0.0000(4) -0.0049(6) 0.0000(4)
C1 0.0217(5) 0.0141(8) 0.0217(5) 0.0039(5) -0.0122(8) 0.0039(5)
C2 0.0177(7) 0.0278(13) 0.0177(7) 0.000 -0.0131(10) 0.000
C3 0.0230(8) 0.0287(14) 0.0230(8) 0.000 -0.0166(10) 0.000
C4 0.0355(15) 0.0298(13) 0.0398(15) 0.0059(12) -0.0311(12) -0.0104(11)

loop_
_atom_type_symbol
_atom_type_description
_atom_type_scat_dispersion_real
_atom_type_scat_dispersion_imag
_atom_type_scat_source
C C 0.0181 0.0091 'International Tables Vol C Tables 4.2.6.8 and 6.1.1.4'
H H 0.0000 0.0000 'International Tables Vol C Tables 4.2.6.8 and 6.1.1.4'
N N 0.0311 0.0180 'International Tables Vol C Tables 4.2.6.8 and 6.1.1.4'
Ni Ni -3.0029 0.5091 'International Tables Vol C Tables 4.2.6.8 and 6.1.1.4'
O O 0.0492 0.0322 'International Tables Vol C Tables 4.2.6.8 and 6.1.1.4'

loop_
_geom_angle_atom_site_label_1
_geom_angle_atom_site_label_2
_geom_angle_atom_site_label_3
_geom_angle
_geom_angle_site_symmetry_1
_geom_angle_site_symmetry_3
Ni1 Ni1 Ni1 90.0 100_655 98_556
Ni1 Ni1 Ni1 90.0 99_565 100_655
Ni1 Ni1 Ni1 90.0 99_565 98_556
O1 Ni1 Ni1 46.657(14) 105_666 99_565
O1 Ni1 Ni1 46.656(15) . 98_556
O1 Ni1 Ni1 103.91(6) 101_666 98_556
O1 Ni1 Ni1 103.91(6) 105_666 100_655
O1 Ni1 Ni1 103.91(6) . 99_565
O1 Ni1 Ni1 46.657(14) 101_666 100_655
O1 Ni1 Ni1 46.657(15) 101_666 99_565
O1 Ni1 Ni1 46.657(14) 105_666 98_556
O1 Ni1 Ni1 46.656(14) . 100_655
O1 Ni1 O1 81.89(9) 105_666 101_666
O1 Ni1 O1 81.89(9) . 101_666
O1 Ni1 O1 81.89(9) . 105_666
N1 Ni1 Ni1 130.408(16) 6_566 99_565
N1 Ni1 Ni1 66.45(4) 12_665 100_655
N1 Ni1 Ni1 66.45(4) . 99_565
N1 Ni1 Ni1 130.408(16) . 98_556
N1 Ni1 Ni1 130.408(16) 12_665 99_565
N1 Ni1 Ni1 130.408(16) . 100_655
N1 Ni1 Ni1 130.408(16) 6_566 100_655
N1 Ni1 Ni1 66.45(4) 6_566 98_556
N1 Ni1 Ni1 130.408(16) 12_665 98_556
N1 Ni1 O1 90.85(5) . 101_666
N1 Ni1 O1 90.85(5) 6_566 .
N1 Ni1 O1 90.85(5) 6_566 105_666
N1 Ni1 O1 90.85(5) . 105_666
N1 Ni1 O1 90.85(5) 12_665 101_666
N1 Ni1 O1 170.36(8) 12_665 105_666
N1 Ni1 O1 170.36(8) . .
N1 Ni1 O1 170.36(8) 6_566 101_666
N1 Ni1 O1 90.85(5) 12_665 .
N1 Ni1 N1 95.61(6) 12_665 6_566
N1 Ni1 N1 95.61(6) 6_566 .
N1 Ni1 N1 95.61(6) 12_665 .
Ni1 O1 Ni1 86.69(3) . 98_556
Ni1 O1 Ni1 152.19(12) 100_655 98_556
Ni1 O1 Ni1 86.69(3) . 100_655
Ni1 O1 Ni1 86.69(3) 3_656 100_655
Ni1 O1 Ni1 86.69(3) 3_656 98_556
Ni1 O1 Ni1 152.19(12) . 3_656
N1 N1 Ni1 113.55(4) 99_565 .
C1 N1 Ni1 138.60(13) . .
C1 N1 N1 107.85(11) . 99_565
N1 C1 C2 110.20(17) . .
C1 C2 C1 103.9(2) . 99_565
C1 C2 C3 128.05(11) . .
C1 C2 C3 128.05(11) 99_565 .
C4 C3 C2 121.19(15) 99_565 .
C4 C3 C2 121.19(15) 22_565 .
C4 C3 C2 121.19(15) 120 .
C4 C3 C2 121.19(15) . .
C4 C3 C4 117.6(3) 99_565 120
C4 C3 C4 117.6(3) 22_565 .
C4 C3 C4 39.4(2) 22_565 99_565
C4 C3 C4 103.7(3) 99_565 .
C4 C3 C4 103.7(3) 22_565 120
C4 C3 C4 39.4(2) 120 .
C3 C4 C4 104.2(2) . 51
C3 C4 C4 121.19(15) . 166
C3 C4 C5 124.0(5) . .
C4 C4 C3 70.31(13) 120 .
C4 C4 C4 90.000(1) 120 166
C4 C4 C4 56.4(2) 120 51
C4 C4 C4 33.6(2) 166 51
C4 C4 C5 116.5(5) 120 .
C4 C4 C5 114.5(5) 166 .
C5 C4 C4 126.3(4) . 51
N2 C5 C4 166.2(12) . .
N2 N2 C5 158.9(9) 109_665 .

loop_
_geom_bond_atom_site_label_1
_geom_bond_atom_site_label_2
_geom_bond_distance
_geom_bond_site_symmetry_2
Ni1 Ni1 2.9714(6) 98_556
Ni1 Ni1 2.9714(6) 100_655
Ni1 Ni1 2.9714(6) 99_565
Ni1 O1 2.1645(7) 105_666
Ni1 O1 2.1645(7) .
Ni1 O1 2.1645(7) 101_666
Ni1 N1 2.0115(15) .
Ni1 N1 2.0114(15) 12_665
Ni1 N1 2.0114(15) 6_566
N1 N1 1.364(3) 99_565
N1 C1 1.338(2) .
C1 C2 1.387(3) .
C2 C3 1.464(4) .
C3 C4 1.391(3) 99_565
C3 C4 1.391(3) .
C3 C4 1.391(3) 22_565
C3 C4 1.391(3) 120
C4 C4 1.693(6) 51
C4 C4 0.937(6) 120
C4 C4 1.410(6) 166
C4 C5 1.493(8) .
C5 N2 1.169(12) .
N2 N2 1.10(2) 109_665

loop_
_smtbx_masks_void_nr
_smtbx_masks_void_average_x
_smtbx_masks_void_average_y
_smtbx_masks_void_average_z
_smtbx_masks_void_volume
_smtbx_masks_void_count_electrons
1 0.000 0.000 0.000 1810.0 245.6
2 0.000 0.500 0.500 1810.0 245.6
3 0.500 0.000 0.500 1810.0 245.6
4 0.500 0.500 0.000 1810.0 245.6
5 0.250 0.250 0.250 47.6 17.1
6 0.250 0.250 0.750 47.6 16.7
7 0.250 0.750 0.250 47.6 16.7
8 0.250 0.750 0.750 47.6 17.1
9 0.750 0.250 0.250 47.6 16.7
10 0.750 0.250 0.750 47.6 17.1
11 0.750 0.750 0.250 47.6 17.1
12 0.750 0.750 0.750 47.6 16.7
